data_4083889
loop_
_publ_author_name
'Marqu\'es-Gonz\'alez, Santiago'
'Parthey, Matthias'
'Yufit, Dmitry S.'
'Howard, Judith A. K.'
'Kaupp, Martin'
'Low, Paul J.'

_publ_section_title
;
 Combined Spectroscopic and Quantum Chemical Study of [trans-Ru(C\\tb
 CC6H4R1-4)2(dppe)2]n+and [trans-Ru(C\\tb CC6H4R1-4)(C\\tb
 CC6H4R2-4)(dppe)2]n+(n= 0, 1) Complexes: Interpretations beyond the
 Lowest Energy Conformer Paradigm
;
_journal_issue 18
_journal_name_full Organometallics
_journal_page_first 4947
_journal_paper_doi 10.1021/om500265s
_journal_volume 33
_journal_year 2014
_chemical_formula_moiety 'C65 H61 Cl P4 Ru Si, 1.5 (C H2 Cl2)'
_chemical_formula_sum 'C66.5 H64 Cl4 P4 Ru Si'
_chemical_formula_weight 1258.02
_chemical_name_systematic
;
 ? 
;
_space_group_crystal_system triclinic
_space_group_IT_number 2
_space_group_name_Hall '-P 1'
_space_group_name_H-M_alt 'P -1'
_symmetry_space_group_name_Hall '-P 1'
_symmetry_space_group_name_H-M 'P -1'
_atom_sites_solution_hydrogens geom
_atom_sites_solution_primary direct
_atom_sites_solution_secondary difmap
_audit_creation_date 2011-07-20
_audit_creation_method
;
  Olex2 1.1-beta
  (compiled 2011.02.15 svn.r1672, GUI svn.r3494)
;
_cell_angle_alpha 113.418(10)
_cell_angle_beta 98.650(10)
_cell_angle_gamma 103.321(10)
_cell_formula_units_Z 2
_cell_length_a 13.4989(4)
_cell_length_b 14.8937(4)
_cell_length_c 17.8696(5)
_cell_measurement_reflns_used 6169
_cell_measurement_temperature 120
_cell_measurement_theta_max 27.90
_cell_measurement_theta_min 2.32
_cell_volume 3088.0(4)
_computing_cell_refinement 'SAINT v6.45A (Bruker, 2003)'
_computing_data_collection 'SMART v5.625 (Bruker, 2001)'
_computing_data_reduction 'SAINT v6.45A (Bruker, 2003)'
_computing_molecular_graphics
;
O. V. Dolomanov, L. J. Bourhis, R. J. Gildea, J. A. K. Howard and H. Puschmann,
OLEX2: a complete structure solution, refinement and analysis program.
J. Appl. Cryst. (2009). 42, 339-341.
;
_computing_publication_material
;
O. V. Dolomanov, L. J. Bourhis, R. J. Gildea, J. A. K. Howard and H. Puschmann,
OLEX2: a complete structure solution, refinement and analysis program.
J. Appl. Cryst. (2009). 42, 339-341.
;
_computing_structure_refinement 'SHELXL-97 (Sheldrick, 1997)'
_computing_structure_solution 'smtbx-flip (Bourhis, 2008)'
_diffrn_ambient_temperature 120
_diffrn_detector 'CCD area detector'
_diffrn_detector_area_resol_mean 5.6
_diffrn_detector_type 'Bruker SMART CCD 6000 area detector'
_diffrn_measured_fraction_theta_full 0.997
_diffrn_measured_fraction_theta_max 0.997
_diffrn_measurement_device 'three-circle diffractometer'
_diffrn_measurement_device_type 'Bruker SMART CCD 6000 area detector'
_diffrn_measurement_method '\w scans'
_diffrn_radiation_monochromator graphite
_diffrn_radiation_probe x-ray
_diffrn_radiation_type MoK\a
_diffrn_radiation_wavelength 0.71073
_diffrn_radiation_xray_symbol K-L~3~
_diffrn_reflns_av_R_equivalents 0.1044
_diffrn_reflns_av_unetI/netI 0.1257
_diffrn_reflns_limit_h_max 18
_diffrn_reflns_limit_h_min -18
_diffrn_reflns_limit_k_max 19
_diffrn_reflns_limit_k_min -19
_diffrn_reflns_limit_l_max 23
_diffrn_reflns_limit_l_min -23
_diffrn_reflns_number 37101
_diffrn_reflns_theta_full 28.50
_diffrn_reflns_theta_max 28.50
_diffrn_reflns_theta_min 1.29
_diffrn_source 'sealed X-ray tube'
_diffrn_source_current 10.0
_diffrn_source_power 0.3
_diffrn_source_target Mo
_diffrn_source_voltage 30.0
_exptl_absorpt_coefficient_mu 0.590
_exptl_absorpt_correction_type none
_exptl_crystal_colour yellow
_exptl_crystal_colour_lustre clear
_exptl_crystal_colour_modifier light
_exptl_crystal_colour_primary yellow
_exptl_crystal_density_diffrn 1.353
_exptl_crystal_density_method 'not measured'
_exptl_crystal_description prism
_exptl_crystal_F_000 1298
_exptl_crystal_size_max 0.32
_exptl_crystal_size_mid 0.15
_exptl_crystal_size_min 0.1
_refine_diff_density_max 1.894
_refine_diff_density_min -0.975
_refine_diff_density_rms 0.136
_refine_ls_extinction_method none
_refine_ls_goodness_of_fit_ref 1.012
_refine_ls_hydrogen_treatment mixed
_refine_ls_matrix_type full
_refine_ls_number_parameters 699
_refine_ls_number_reflns 15588
_refine_ls_number_restraints 1
_refine_ls_restrained_S_all 1.012
_refine_ls_R_factor_all 0.1132
_refine_ls_R_factor_gt 0.0627
_refine_ls_shift/su_max 0.001
_refine_ls_shift/su_mean 0.000
_refine_ls_structure_factor_coef Fsqd
_refine_ls_weighting_details 'calc w=1/[\s^2^(Fo^2^)+(0.0700P)^2^+0.0000P] where P=(Fo^2^+2Fc^2^)/3'
_refine_ls_weighting_scheme calc
_refine_ls_wR_factor_gt 0.1570
_refine_ls_wR_factor_ref 0.1780
_reflns_number_gt 8812
_reflns_number_total 15588
_reflns_threshold_expression >2sigma(I)
_cod_data_source_file om500265s_si_002.cif
_cod_data_source_block 2g_11srv145
_cod_original_cell_volume 3088.00(15)
_cod_original_formula_sum 'C66.50 H64 Cl4 P4 Ru Si'
_cod_database_code 4083889

loop_
_space_group_symop_id
_space_group_symop_operation_xyz
1 'x, y, z'
2 '-x, -y, -z'

loop_
_atom_site_label
_atom_site_type_symbol
_atom_site_fract_x
_atom_site_fract_y
_atom_site_fract_z
_atom_site_U_iso_or_equiv
_atom_site_adp_type
_atom_site_occupancy
_atom_site_symmetry_multiplicity
_atom_site_calc_flag
_atom_site_refinement_flags
_atom_site_disorder_assembly
_atom_site_disorder_group
Ru1 Ru 0.94254(3) 0.72929(3) 0.25732(2) 0.02005(10) Uani 1 1 d . . .
Cl1 Cl 1.00805(8) 0.92211(8) 0.31806(7) 0.0256(2) Uani 1 1 d . . .
P1 P 1.09090(8) 0.68052(8) 0.22493(7) 0.0206(2) Uani 1 1 d . . .
P2 P 0.91382(8) 0.71830(8) 0.11914(7) 0.0204(2) Uani 1 1 d . . .
P3 P 0.79036(8) 0.76917(8) 0.29277(7) 0.0201(2) Uani 1 1 d . . .
P4 P 0.97776(8) 0.75123(8) 0.39651(7) 0.0204(2) Uani 1 1 d . . .
Si Si 0.56039(12) -0.18069(10) -0.15728(9) 0.0350(3) Uani 1 1 d . . .
C1 C 0.8801(3) 0.5750(4) 0.2034(3) 0.0227(9) Uani 1 1 d . . .
C2 C 0.8466(3) 0.4828(4) 0.1668(3) 0.0267(10) Uani 1 1 d . . .
C3 C 0.8031(3) 0.3733(3) 0.1151(3) 0.0269(10) Uani 1 1 d . . .
C4 C 0.7652(4) 0.3319(4) 0.0275(3) 0.0294(10) Uani 1 1 d . . .
H4 H 0.7691 0.3776 0.0023 0.035 Uiso 1 1 calc R . .
C5 C 0.7218(4) 0.2263(4) -0.0244(3) 0.0305(10) Uani 1 1 d . . .
H5 H 0.6956 0.2009 -0.0839 0.037 Uiso 1 1 calc R . .
C6 C 0.7166(4) 0.1575(3) 0.0112(3) 0.0318(11) Uani 1 1 d . . .
C7 C 0.7568(4) 0.1971(4) 0.0980(3) 0.0392(12) Uani 1 1 d . . .
H7 H 0.7553 0.1513 0.1229 0.047 Uiso 1 1 calc R . .
C8 C 0.7992(4) 0.3028(4) 0.1489(3) 0.0380(12) Uani 1 1 d . . .
H8 H 0.8262 0.3280 0.2083 0.046 Uiso 1 1 calc R . .
C9 C 0.6684(4) 0.0480(4) -0.0429(3) 0.0352(11) Uani 1 1 d . . .
C10 C 0.6262(4) -0.0415(4) -0.0877(3) 0.0402(13) Uani 1 1 d . . .
C11 C 1.0551(3) 0.6070(3) 0.1089(3) 0.0239(9) Uani 1 1 d . . .
H11A H 1.1168 0.5907 0.0900 0.029 Uiso 1 1 calc R . .
H11B H 0.9973 0.5415 0.0895 0.029 Uiso 1 1 calc R . .
C12 C 1.0193(3) 0.6752(3) 0.0730(3) 0.0267(10) Uani 1 1 d . . .
H12A H 0.9918 0.6360 0.0106 0.032 Uiso 1 1 calc R . .
H12B H 1.0801 0.7361 0.0865 0.032 Uiso 1 1 calc R . .
C13 C 0.8313(3) 0.8629(3) 0.4070(3) 0.0244(9) Uani 1 1 d . . .
H13A H 0.8439 0.9335 0.4121 0.029 Uiso 1 1 calc R . .
H13B H 0.7727 0.8486 0.4323 0.029 Uiso 1 1 calc R . .
C14 C 0.9315(3) 0.8588(3) 0.4572(3) 0.0265(10) Uani 1 1 d . . .
H14A H 0.9174 0.8524 0.5080 0.032 Uiso 1 1 calc R . .
H14B H 0.9888 0.9247 0.4769 0.032 Uiso 1 1 calc R . .
C15 C 0.6570(5) -0.2334(4) -0.2110(4) 0.0551(16) Uani 1 1 d . . .
H15A H 0.6808 -0.1960 -0.2428 0.083 Uiso 1 1 calc R . .
H15B H 0.6230 -0.3069 -0.2499 0.083 Uiso 1 1 calc R . .
H15C H 0.7180 -0.2249 -0.1683 0.083 Uiso 1 1 calc R . .
C16 C 0.4438(4) -0.1945(4) -0.2361(4) 0.0506(15) Uani 1 1 d . . .
H16A H 0.3970 -0.1613 -0.2064 0.076 Uiso 1 1 calc R . .
H16B H 0.4053 -0.2680 -0.2724 0.076 Uiso 1 1 calc R . .
H16C H 0.4675 -0.1616 -0.2709 0.076 Uiso 1 1 calc R . .
C17 C 0.5190(4) -0.2446(4) -0.0911(3) 0.0423(13) Uani 1 1 d . . .
H17A H 0.5812 -0.2323 -0.0476 0.064 Uiso 1 1 calc R . .
H17B H 0.4861 -0.3191 -0.1270 0.064 Uiso 1 1 calc R . .
H17C H 0.4681 -0.2161 -0.0638 0.064 Uiso 1 1 calc R . .
C21 C 1.1330(3) 0.5912(3) 0.2600(3) 0.0255(10) Uani 1 1 d . . .
C22 C 1.2112(3) 0.6292(4) 0.3364(3) 0.0277(10) Uani 1 1 d . . .
H22 H 1.2442 0.7016 0.3695 0.033 Uiso 1 1 calc R . .
C23 C 1.2399(4) 0.5620(4) 0.3633(3) 0.0342(11) Uani 1 1 d . . .
H23 H 1.2924 0.5883 0.4153 0.041 Uiso 1 1 calc R . .
C24 C 1.1927(4) 0.4554(4) 0.3150(3) 0.0399(13) Uani 1 1 d . . .
H24 H 1.2132 0.4095 0.3340 0.048 Uiso 1 1 calc R . .
C25 C 1.1173(4) 0.4175(4) 0.2406(3) 0.0345(11) Uani 1 1 d . . .
H25 H 1.0849 0.3450 0.2079 0.041 Uiso 1 1 calc R . .
C26 C 1.0875(4) 0.4840(4) 0.2125(3) 0.0298(10) Uani 1 1 d . . .
H26 H 1.0354 0.4565 0.1601 0.036 Uiso 1 1 calc R . .
C31 C 1.2184(3) 0.7734(3) 0.2428(3) 0.0265(10) Uani 1 1 d . . .
C32 C 1.3070(4) 0.7427(4) 0.2316(3) 0.0335(11) Uani 1 1 d . . .
H32 H 1.3027 0.6729 0.2169 0.040 Uiso 1 1 calc R . .
C33 C 1.4021(4) 0.8131(5) 0.2419(3) 0.0400(13) Uani 1 1 d . . .
H33 H 1.4629 0.7919 0.2358 0.048 Uiso 1 1 calc R . .
C34 C 1.4081(4) 0.9139(4) 0.2608(3) 0.0404(13) Uani 1 1 d . . .
H34 H 1.4729 0.9619 0.2675 0.049 Uiso 1 1 calc R . .
C35 C 1.3200(4) 0.9451(4) 0.2700(3) 0.0385(12) Uani 1 1 d . . .
H35 H 1.3239 1.0141 0.2819 0.046 Uiso 1 1 calc R . .
C36 C 1.2251(4) 0.8749(4) 0.2617(3) 0.0305(10) Uani 1 1 d . . .
H36 H 1.1650 0.8968 0.2692 0.037 Uiso 1 1 calc R . .
C41 C 0.9241(4) 0.8354(3) 0.1045(3) 0.0258(10) Uani 1 1 d . . .
C42 C 1.0224(4) 0.9053(4) 0.1190(3) 0.0328(11) Uani 1 1 d . . .
H42 H 1.0855 0.8936 0.1383 0.039 Uiso 1 1 calc R . .
C43 C 1.0281(5) 0.9913(4) 0.1055(3) 0.0409(13) Uani 1 1 d . . .
H43 H 1.0950 1.0369 0.1131 0.049 Uiso 1 1 calc R . .
C44 C 0.9370(5) 1.0108(4) 0.0810(3) 0.0417(13) Uani 1 1 d . . .
H44 H 0.9416 1.0703 0.0722 0.050 Uiso 1 1 calc R . .
C45 C 0.8397(4) 0.9453(4) 0.0691(3) 0.0384(12) Uani 1 1 d . . .
H45 H 0.7773 0.9602 0.0535 0.046 Uiso 1 1 calc R . .
C46 C 0.8331(4) 0.8575(4) 0.0799(3) 0.0312(11) Uani 1 1 d . . .
H46 H 0.7656 0.8115 0.0704 0.037 Uiso 1 1 calc R . .
C51 C 0.7929(3) 0.6265(3) 0.0348(3) 0.0245(9) Uani 1 1 d . . .
C52 C 0.7123(3) 0.5661(3) 0.0507(3) 0.0255(9) Uani 1 1 d . . .
H52 H 0.7184 0.5731 0.1066 0.031 Uiso 1 1 calc R . .
C53 C 0.6233(3) 0.4957(4) -0.0136(3) 0.0308(11) Uani 1 1 d . . .
H53 H 0.5690 0.4537 -0.0024 0.037 Uiso 1 1 calc R . .
C54 C 0.6139(4) 0.4870(4) -0.0955(3) 0.0370(12) Uani 1 1 d . . .
H54 H 0.5523 0.4401 -0.1399 0.044 Uiso 1 1 calc R . .
C55 C 0.6939(4) 0.5462(4) -0.1118(3) 0.0369(12) Uani 1 1 d . . .
H55 H 0.6877 0.5396 -0.1675 0.044 Uiso 1 1 calc R . .
C56 C 0.7836(4) 0.6154(4) -0.0473(3) 0.0295(10) Uani 1 1 d . . .
H56 H 0.8390 0.6555 -0.0591 0.035 Uiso 1 1 calc R . .
C61 C 0.6756(3) 0.6743(3) 0.2934(3) 0.0238(9) Uani 1 1 d . . .
C62 C 0.5923(3) 0.7086(4) 0.3192(3) 0.0288(10) Uani 1 1 d . . .
H62 H 0.5933 0.7768 0.3307 0.035 Uiso 1 1 calc R . .
C63 C 0.5078(3) 0.6422(4) 0.3278(3) 0.0331(11) Uani 1 1 d . . .
H63 H 0.4514 0.6655 0.3453 0.040 Uiso 1 1 calc R . .
C64 C 0.5061(4) 0.5430(4) 0.3112(3) 0.0332(11) Uani 1 1 d . . .
H64 H 0.4483 0.4978 0.3165 0.040 Uiso 1 1 calc R . .
C65 C 0.5884(4) 0.5097(4) 0.2867(3) 0.0340(11) Uani 1 1 d . . .
H65 H 0.5874 0.4416 0.2760 0.041 Uiso 1 1 calc R . .
C66 C 0.6730(3) 0.5745(3) 0.2775(3) 0.0273(10) Uani 1 1 d . . .
H66 H 0.7290 0.5504 0.2602 0.033 Uiso 1 1 calc R . .
C71 C 0.7212(3) 0.8297(3) 0.2401(3) 0.0232(9) Uani 1 1 d . . .
C72 C 0.6356(3) 0.7659(4) 0.1682(3) 0.0268(10) Uani 1 1 d . . .
H72 H 0.6145 0.6932 0.1486 0.032 Uiso 1 1 calc R . .
C73 C 0.5819(4) 0.8071(4) 0.1256(3) 0.0328(11) Uani 1 1 d . . .
H73 H 0.5237 0.7630 0.0773 0.039 Uiso 1 1 calc R . .
C74 C 0.6125(4) 0.9123(4) 0.1529(3) 0.0366(12) Uani 1 1 d . . .
H74 H 0.5755 0.9405 0.1231 0.044 Uiso 1 1 calc R . .
C75 C 0.6969(4) 0.9769(4) 0.2235(3) 0.0347(11) Uani 1 1 d . . .
H75 H 0.7176 1.0494 0.2424 0.042 Uiso 1 1 calc R . .
C76 C 0.7515(4) 0.9358(4) 0.2668(3) 0.0294(10) Uani 1 1 d . . .
H76 H 0.8099 0.9804 0.3150 0.035 Uiso 1 1 calc R . .
C81 C 1.1148(3) 0.8008(3) 0.4626(3) 0.0251(9) Uani 1 1 d . . .
C82 C 1.1491(4) 0.7664(4) 0.5199(3) 0.0324(11) Uani 1 1 d . . .
H82 H 1.1003 0.7149 0.5267 0.039 Uiso 1 1 calc R . .
C83 C 1.2538(4) 0.8060(4) 0.5678(3) 0.0400(13) Uani 1 1 d . . .
H83 H 1.2760 0.7825 0.6077 0.048 Uiso 1 1 calc R . .
C84 C 1.3248(4) 0.8790(4) 0.5572(3) 0.0427(13) Uani 1 1 d . . .
H84 H 1.3970 0.9044 0.5884 0.051 Uiso 1 1 calc R . .
C85 C 1.2919(4) 0.9162(4) 0.5014(3) 0.0399(13) Uani 1 1 d . . .
H85 H 1.3410 0.9682 0.4953 0.048 Uiso 1 1 calc R . .
C86 C 1.1864(3) 0.8770(3) 0.4541(3) 0.0295(10) Uani 1 1 d . . .
H86 H 1.1635 0.9026 0.4160 0.035 Uiso 1 1 calc R . .
C91 C 0.9176(3) 0.6440(3) 0.4171(3) 0.0262(10) Uani 1 1 d . . .
C92 C 0.8446(4) 0.6465(4) 0.4640(3) 0.0336(11) Uani 1 1 d . . .
H92 H 0.8237 0.7064 0.4867 0.040 Uiso 1 1 calc R . .
C93 C 0.8013(4) 0.5624(4) 0.4781(4) 0.0442(13) Uani 1 1 d . . .
H93 H 0.7496 0.5643 0.5089 0.053 Uiso 1 1 calc R . .
C94 C 0.8331(4) 0.4763(4) 0.4478(4) 0.0439(13) Uani 1 1 d . . .
H94 H 0.8047 0.4194 0.4584 0.053 Uiso 1 1 calc R . .
C95 C 0.9073(4) 0.4734(4) 0.4012(3) 0.0359(12) Uani 1 1 d . . .
H95 H 0.9295 0.4142 0.3800 0.043 Uiso 1 1 calc R . .
C96 C 0.9484(4) 0.5554(4) 0.3859(3) 0.0309(11) Uani 1 1 d . . .
H96 H 0.9986 0.5522 0.3537 0.037 Uiso 1 1 calc R . .
Cl0A Cl 0.4674(7) 0.6008(7) 0.5527(6) 0.058(3) Uiso 0.25 1 d PD A 1
Cl4 Cl 0.6010(5) 0.8009(4) 0.5571(4) 0.0313(13) Uiso 0.25 1 d P A 1
Cl1A Cl 0.5666(6) 0.7899(5) 0.5558(4) 0.0478(19) Uiso 0.25 1 d PD A 2
Cl5 Cl 0.4567(5) 0.6181(5) 0.5578(4) 0.0286(16) Uiso 0.25 1 d P A 2
C2SA C 0.5802(6) 0.6734(5) 0.5445(5) 0.0224(18) Uiso 0.50 1 d PD . .
H2SA H 0.5883 0.6329 0.4879 0.027 Uiso 0.50 1 calc PR A 1
H2SB H 0.6399 0.6767 0.5863 0.027 Uiso 0.50 1 calc PR A 1
Cl2 Cl 1.14043(12) 1.17564(13) 0.32204(10) 0.0624(5) Uani 1 1 d . . .
Cl3 Cl 0.94294(13) 1.21596(11) 0.28034(10) 0.0552(4) Uani 1 1 d . . .
C1S C 1.0020(4) 1.1356(4) 0.3071(3) 0.0372(12) Uani 1 1 d . . .
H1SA H 0.9706 1.0639 0.2615 0.045 Uiso 1 1 calc R . .
H1SB H 0.9871 1.1361 0.3599 0.045 Uiso 1 1 calc R . .

loop_
_atom_site_aniso_label
_atom_site_aniso_U_11
_atom_site_aniso_U_22
_atom_site_aniso_U_33
_atom_site_aniso_U_23
_atom_site_aniso_U_13
_atom_site_aniso_U_12
Ru1 0.01714(17) 0.01768(18) 0.02319(19) 0.00659(14) 0.00370(13) 0.00764(13)
Cl1 0.0237(5) 0.0215(5) 0.0300(6) 0.0094(5) 0.0063(4) 0.0091(4)
P1 0.0169(5) 0.0202(6) 0.0249(6) 0.0084(5) 0.0056(4) 0.0092(4)
P2 0.0186(5) 0.0198(6) 0.0215(6) 0.0076(5) 0.0041(4) 0.0082(4)
P3 0.0173(5) 0.0186(6) 0.0228(6) 0.0069(5) 0.0042(4) 0.0082(4)
P4 0.0193(5) 0.0185(6) 0.0212(5) 0.0065(5) 0.0027(4) 0.0087(4)
Si 0.0429(8) 0.0222(7) 0.0311(7) 0.0077(6) 0.0032(6) 0.0071(6)
C1 0.014(2) 0.034(3) 0.019(2) 0.010(2) 0.0062(16) 0.0080(18)
C2 0.024(2) 0.031(3) 0.032(2) 0.016(2) 0.011(2) 0.015(2)
C3 0.018(2) 0.026(2) 0.038(3) 0.013(2) 0.0064(19) 0.0108(18)
C4 0.034(3) 0.028(3) 0.031(3) 0.014(2) 0.013(2) 0.014(2)
C5 0.030(3) 0.030(3) 0.027(2) 0.008(2) 0.007(2) 0.012(2)
C6 0.026(2) 0.020(2) 0.042(3) 0.008(2) 0.003(2) 0.0080(19)
C7 0.049(3) 0.027(3) 0.036(3) 0.013(2) -0.001(2) 0.013(2)
C8 0.046(3) 0.031(3) 0.034(3) 0.014(2) 0.001(2) 0.013(2)
C9 0.039(3) 0.027(3) 0.038(3) 0.014(2) 0.001(2) 0.014(2)
C10 0.049(3) 0.028(3) 0.035(3) 0.010(2) 0.002(2) 0.010(2)
C11 0.020(2) 0.024(2) 0.023(2) 0.0049(19) 0.0054(18) 0.0116(18)
C12 0.027(2) 0.026(2) 0.023(2) 0.0069(19) 0.0096(19) 0.0077(19)
C13 0.023(2) 0.021(2) 0.023(2) 0.0038(19) 0.0044(18) 0.0097(18)
C14 0.027(2) 0.028(2) 0.025(2) 0.011(2) 0.0051(19) 0.014(2)
C15 0.064(4) 0.033(3) 0.064(4) 0.014(3) 0.029(3) 0.014(3)
C16 0.048(3) 0.039(3) 0.054(4) 0.020(3) -0.003(3) 0.007(3)
C17 0.047(3) 0.037(3) 0.041(3) 0.016(3) 0.008(3) 0.013(2)
C21 0.023(2) 0.033(3) 0.033(2) 0.020(2) 0.0160(19) 0.017(2)
C22 0.026(2) 0.031(3) 0.033(3) 0.015(2) 0.013(2) 0.016(2)
C23 0.034(3) 0.046(3) 0.034(3) 0.024(3) 0.014(2) 0.020(2)
C24 0.046(3) 0.047(3) 0.053(3) 0.035(3) 0.026(3) 0.030(3)
C25 0.038(3) 0.031(3) 0.048(3) 0.023(2) 0.020(2) 0.021(2)
C26 0.025(2) 0.035(3) 0.041(3) 0.022(2) 0.015(2) 0.017(2)
C31 0.021(2) 0.030(3) 0.029(2) 0.014(2) 0.0070(19) 0.0090(19)
C32 0.027(2) 0.045(3) 0.041(3) 0.026(3) 0.015(2) 0.017(2)
C33 0.020(2) 0.069(4) 0.049(3) 0.039(3) 0.014(2) 0.020(2)
C34 0.022(2) 0.049(3) 0.039(3) 0.016(3) 0.003(2) 0.001(2)
C35 0.042(3) 0.028(3) 0.034(3) 0.007(2) 0.011(2) 0.002(2)
C36 0.026(2) 0.032(3) 0.037(3) 0.014(2) 0.016(2) 0.012(2)
C41 0.031(2) 0.021(2) 0.022(2) 0.0064(19) 0.0082(19) 0.0079(19)
C42 0.032(3) 0.029(3) 0.033(3) 0.012(2) 0.008(2) 0.005(2)
C43 0.056(4) 0.027(3) 0.034(3) 0.011(2) 0.013(3) 0.005(2)
C44 0.072(4) 0.029(3) 0.031(3) 0.015(2) 0.021(3) 0.021(3)
C45 0.050(3) 0.042(3) 0.042(3) 0.025(3) 0.022(3) 0.028(3)
C46 0.036(3) 0.031(3) 0.033(3) 0.016(2) 0.016(2) 0.017(2)
C51 0.020(2) 0.022(2) 0.025(2) 0.0046(19) 0.0015(18) 0.0092(18)
C52 0.024(2) 0.027(2) 0.025(2) 0.010(2) 0.0043(18) 0.0113(19)
C53 0.019(2) 0.031(3) 0.037(3) 0.011(2) 0.002(2) 0.0076(19)
C54 0.021(2) 0.037(3) 0.039(3) 0.008(2) -0.001(2) 0.008(2)
C55 0.030(3) 0.044(3) 0.027(3) 0.011(2) 0.002(2) 0.009(2)
C56 0.025(2) 0.033(3) 0.030(2) 0.012(2) 0.007(2) 0.011(2)
C61 0.016(2) 0.025(2) 0.029(2) 0.011(2) 0.0065(18) 0.0065(18)
C62 0.022(2) 0.033(3) 0.033(3) 0.016(2) 0.0066(19) 0.012(2)
C63 0.018(2) 0.047(3) 0.038(3) 0.022(3) 0.006(2) 0.011(2)
C64 0.025(2) 0.033(3) 0.038(3) 0.017(2) 0.003(2) 0.005(2)
C65 0.031(3) 0.026(3) 0.036(3) 0.011(2) 0.002(2) 0.002(2)
C66 0.021(2) 0.025(2) 0.031(2) 0.008(2) 0.0049(19) 0.0076(19)
C71 0.023(2) 0.029(2) 0.023(2) 0.012(2) 0.0089(18) 0.0170(19)
C72 0.020(2) 0.032(3) 0.032(2) 0.015(2) 0.0096(19) 0.0140(19)
C73 0.026(2) 0.044(3) 0.034(3) 0.020(2) 0.011(2) 0.016(2)
C74 0.037(3) 0.052(3) 0.039(3) 0.029(3) 0.014(2) 0.028(3)
C75 0.041(3) 0.029(3) 0.041(3) 0.017(2) 0.013(2) 0.022(2)
C76 0.031(3) 0.033(3) 0.032(3) 0.017(2) 0.011(2) 0.017(2)
C81 0.022(2) 0.023(2) 0.024(2) 0.0049(19) 0.0000(18) 0.0099(18)
C82 0.033(3) 0.029(3) 0.030(3) 0.009(2) 0.001(2) 0.013(2)
C83 0.039(3) 0.038(3) 0.036(3) 0.012(2) -0.004(2) 0.018(2)
C84 0.025(3) 0.051(4) 0.040(3) 0.012(3) -0.004(2) 0.015(2)
C85 0.025(3) 0.037(3) 0.043(3) 0.010(3) -0.001(2) 0.005(2)
C86 0.025(2) 0.023(2) 0.035(3) 0.007(2) 0.005(2) 0.0118(19)
C91 0.026(2) 0.026(2) 0.020(2) 0.0080(19) -0.0013(18) 0.0058(19)
C92 0.040(3) 0.039(3) 0.034(3) 0.021(2) 0.014(2) 0.022(2)
C93 0.044(3) 0.057(4) 0.053(3) 0.038(3) 0.026(3) 0.024(3)
C94 0.053(3) 0.035(3) 0.052(3) 0.028(3) 0.015(3) 0.013(3)
C95 0.049(3) 0.023(3) 0.036(3) 0.012(2) 0.011(2) 0.015(2)
C96 0.033(3) 0.027(3) 0.033(3) 0.013(2) 0.010(2) 0.012(2)
Cl2 0.0419(8) 0.0565(10) 0.0620(10) 0.0054(8) 0.0165(7) 0.0058(7)
Cl3 0.0839(11) 0.0385(8) 0.0534(9) 0.0243(7) 0.0179(8) 0.0312(8)
C1S 0.041(3) 0.035(3) 0.041(3) 0.021(2) 0.013(2) 0.014(2)

loop_
_atom_type_symbol
_atom_type_description
_atom_type_scat_dispersion_real
_atom_type_scat_dispersion_imag
_atom_type_scat_source
C C 0.0033 0.0016 'International Tables Vol C Tables 4.2.6.8 and 6.1.1.4'
H H 0.0000 0.0000 'International Tables Vol C Tables 4.2.6.8 and 6.1.1.4'
Cl Cl 0.1484 0.1585 'International Tables Vol C Tables 4.2.6.8 and 6.1.1.4'
P P 0.1023 0.0942 'International Tables Vol C Tables 4.2.6.8 and 6.1.1.4'
Ru Ru -1.2594 0.8363 'International Tables Vol C Tables 4.2.6.8 and 6.1.1.4'
Si Si 0.0817 0.0704 'International Tables Vol C Tables 4.2.6.8 and 6.1.1.4'

loop_
_geom_angle_atom_site_label_1
_geom_angle_atom_site_label_2
_geom_angle_atom_site_label_3
_geom_angle
P1 Ru1 Cl1 103.68(4)
P1 Ru1 P2 82.38(4)
P1 Ru1 P3 176.06(4)
P2 Ru1 Cl1 89.25(4)
P3 Ru1 Cl1 79.46(4)
P3 Ru1 P2 100.14(4)
P4 Ru1 Cl1 87.17(4)
P4 Ru1 P1 97.42(4)
P4 Ru1 P2 176.26(4)
P4 Ru1 P3 80.26(4)
C1 Ru1 Cl1 175.62(12)
C1 Ru1 P1 79.41(12)
C1 Ru1 P2 88.09(12)
C1 Ru1 P3 97.59(12)
C1 Ru1 P4 95.55(12)
C11 P1 Ru1 105.85(14)
C11 P1 C21 102.3(2)
C21 P1 Ru1 120.24(14)
C31 P1 Ru1 123.24(15)
C31 P1 C11 99.9(2)
C31 P1 C21 101.7(2)
C12 P2 Ru1 108.22(14)
C41 P2 Ru1 120.19(14)
C41 P2 C12 101.4(2)
C41 P2 C51 101.0(2)
C51 P2 Ru1 121.11(15)
C51 P2 C12 101.88(19)
C13 P3 Ru1 107.37(14)
C61 P3 Ru1 123.17(14)
C61 P3 C13 98.6(2)
C71 P3 Ru1 120.45(14)
C71 P3 C13 104.16(19)
C71 P3 C61 99.7(2)
C14 P4 Ru1 106.55(14)
C81 P4 Ru1 120.48(15)
C81 P4 C14 98.9(2)
C91 P4 Ru1 118.94(14)
C91 P4 C14 106.6(2)
C91 P4 C81 102.9(2)
C10 Si C15 108.0(3)
C10 Si C16 107.6(2)
C10 Si C17 108.6(2)
C16 Si C15 110.8(3)
C16 Si C17 110.9(3)
C17 Si C15 110.8(3)
C2 C1 Ru1 175.2(4)
C1 C2 C3 174.1(5)
C4 C3 C2 120.9(4)
C4 C3 C8 116.7(4)
C8 C3 C2 122.4(4)
C3 C4 H4 118.8
C5 C4 C3 122.4(4)
C5 C4 H4 118.8
C4 C5 H5 120.1
C4 C5 C6 119.8(4)
C6 C5 H5 120.1
C5 C6 C9 119.4(4)
C7 C6 C5 118.6(4)
C7 C6 C9 122.0(5)
C6 C7 H7 119.6
C6 C7 C8 120.8(5)
C8 C7 H7 119.6
C3 C8 H8 119.2
C7 C8 C3 121.6(5)
C7 C8 H8 119.2
C10 C9 C6 178.2(6)
C9 C10 Si 180.0(7)
P1 C11 H11A 110.4
P1 C11 H11B 110.4
H11A C11 H11B 108.6
C12 C11 P1 106.6(3)
C12 C11 H11A 110.4
C12 C11 H11B 110.4
P2 C12 H12A 109.7
P2 C12 H12B 109.7
C11 C12 P2 110.0(3)
C11 C12 H12A 109.7
C11 C12 H12B 109.7
H12A C12 H12B 108.2
P3 C13 H13A 108.9
P3 C13 H13B 108.9
H13A C13 H13B 107.7
C14 C13 P3 113.3(3)
C14 C13 H13A 108.9
C14 C13 H13B 108.9
P4 C14 H14A 108.7
P4 C14 H14B 108.7
C13 C14 P4 114.1(3)
C13 C14 H14A 108.7
C13 C14 H14B 108.7
H14A C14 H14B 107.6
Si C15 H15A 109.5
Si C15 H15B 109.5
Si C15 H15C 109.5
H15A C15 H15B 109.5
H15A C15 H15C 109.5
H15B C15 H15C 109.5
Si C16 H16A 109.5
Si C16 H16B 109.5
Si C16 H16C 109.5
H16A C16 H16B 109.5
H16A C16 H16C 109.5
H16B C16 H16C 109.5
Si C17 H17A 109.5
Si C17 H17B 109.5
Si C17 H17C 109.5
H17A C17 H17B 109.5
H17A C17 H17C 109.5
H17B C17 H17C 109.5
C22 C21 P1 120.5(4)
C26 C21 P1 121.4(3)
C26 C21 C22 118.1(4)
C21 C22 H22 119.9
C23 C22 C21 120.1(5)
C23 C22 H22 119.9
C22 C23 H23 119.7
C22 C23 C24 120.6(5)
C24 C23 H23 119.7
C23 C24 H24 120.1
C25 C24 C23 119.8(5)
C25 C24 H24 120.1
C24 C25 H25 119.8
C24 C25 C26 120.4(5)
C26 C25 H25 119.8
C21 C26 H26 119.5
C25 C26 C21 121.0(5)
C25 C26 H26 119.5
C32 C31 P1 121.3(4)
C36 C31 P1 119.6(3)
C36 C31 C32 118.9(4)
C31 C32 H32 119.7
C31 C32 C33 120.7(5)
C33 C32 H32 119.7
C32 C33 H33 120.0
C34 C33 C32 119.9(5)
C34 C33 H33 120.0
C33 C34 H34 119.9
C33 C34 C35 120.1(5)
C35 C34 H34 119.9
C34 C35 H35 120.0
C34 C35 C36 120.0(5)
C36 C35 H35 120.0
C31 C36 C35 120.3(4)
C31 C36 H36 119.8
C35 C36 H36 119.8
C42 C41 P2 121.4(4)
C46 C41 P2 120.5(3)
C46 C41 C42 118.1(4)
C41 C42 H42 119.8
C43 C42 C41 120.4(5)
C43 C42 H42 119.8
C42 C43 H43 120.0
C44 C43 C42 120.1(5)
C44 C43 H43 120.0
C43 C44 H44 119.6
C45 C44 C43 120.7(5)
C45 C44 H44 119.6
C44 C45 H45 120.2
C44 C45 C46 119.6(5)
C46 C45 H45 120.2
C41 C46 H46 119.5
C45 C46 C41 121.1(5)
C45 C46 H46 119.5
C52 C51 P2 121.5(3)
C52 C51 C56 119.2(4)
C56 C51 P2 119.3(3)
C51 C52 H52 119.6
C53 C52 C51 120.8(4)
C53 C52 H52 119.6
C52 C53 H53 120.3
C52 C53 C54 119.3(4)
C54 C53 H53 120.3
C53 C54 H54 120.0
C55 C54 C53 120.0(4)
C55 C54 H54 120.0
C54 C55 H55 119.8
C54 C55 C56 120.3(5)
C56 C55 H55 119.8
C51 C56 H56 119.9
C55 C56 C51 120.3(4)
C55 C56 H56 119.9
C62 C61 P3 117.7(3)
C66 C61 P3 122.9(3)
C66 C61 C62 119.1(4)
C61 C62 H62 120.0
C63 C62 C61 120.0(4)
C63 C62 H62 120.0
C62 C63 H63 119.9
C64 C63 C62 120.1(4)
C64 C63 H63 119.9
C63 C64 H64 120.1
C65 C64 C63 119.8(4)
C65 C64 H64 120.1
C64 C65 H65 119.6
C64 C65 C66 120.8(5)
C66 C65 H65 119.6
C61 C66 C65 120.1(4)
C61 C66 H66 120.0
C65 C66 H66 120.0
C72 C71 P3 118.5(3)
C76 C71 P3 123.0(3)
C76 C71 C72 118.4(4)
C71 C72 H72 119.5
C73 C72 C71 120.9(4)
C73 C72 H72 119.5
C72 C73 H73 119.9
C72 C73 C74 120.1(5)
C74 C73 H73 119.9
C73 C74 H74 119.9
C73 C74 C75 120.1(4)
C75 C74 H74 119.9
C74 C75 H75 119.9
C74 C75 C76 120.1(5)
C76 C75 H75 119.9
C71 C76 H76 119.8
C75 C76 C71 120.3(4)
C75 C76 H76 119.8
C82 C81 P4 123.4(4)
C82 C81 C86 118.9(4)
C86 C81 P4 117.7(3)
C81 C82 H82 119.5
C81 C82 C83 121.1(5)
C83 C82 H82 119.5
C82 C83 H83 120.2
C84 C83 C82 119.7(5)
C84 C83 H83 120.2
C83 C84 H84 119.8
C83 C84 C85 120.4(5)
C85 C84 H84 119.8
C84 C85 H85 120.2
C84 C85 C86 119.7(5)
C86 C85 H85 120.2
C81 C86 C85 120.3(5)
C81 C86 H86 119.9
C85 C86 H86 119.9
C92 C91 P4 123.1(4)
C92 C91 C96 118.3(4)
C96 C91 P4 118.6(4)
C91 C92 H92 119.6
C91 C92 C93 120.7(5)
C93 C92 H92 119.6
C92 C93 H93 119.8
C94 C93 C92 120.3(5)
C94 C93 H93 119.8
C93 C94 H94 120.3
C93 C94 C95 119.3(5)
C95 C94 H94 120.3
C94 C95 H95 119.8
C96 C95 C94 120.4(5)
C96 C95 H95 119.8
C91 C96 H96 119.5
C95 C96 C91 120.9(4)
C95 C96 H96 119.5
Cl0A C2SA Cl4 123.6(6)
Cl0A C2SA Cl1A 109.1(6)
Cl0A C2SA Cl5 10.1(4)
Cl0A C2SA H2SA 106.4
Cl0A C2SA H2SB 106.4
Cl4 C2SA Cl5 113.6(5)
Cl4 C2SA H2SA 106.4
Cl4 C2SA H2SB 106.4
Cl1A C2SA Cl4 14.7(3)
Cl1A C2SA Cl5 99.1(5)
Cl1A C2SA H2SA 111.6
Cl1A C2SA H2SB 116.3
Cl5 C2SA H2SA 112.3
Cl5 C2SA H2SB 111.2
H2SA C2SA H2SB 106.5
Cl2 C1S H1SA 109.2
Cl2 C1S H1SB 109.2
Cl3 C1S Cl2 111.9(3)
Cl3 C1S H1SA 109.2
Cl3 C1S H1SB 109.2
H1SA C1S H1SB 107.9

loop_
_geom_bond_atom_site_label_1
_geom_bond_atom_site_label_2
_geom_bond_distance
Ru1 Cl1 2.5041(11)
Ru1 P1 2.3576(11)
Ru1 P2 2.3739(11)
Ru1 P3 2.3725(11)
Ru1 P4 2.3336(12)
Ru1 C1 2.005(5)
P1 C11 1.839(4)
P1 C21 1.842(4)
P1 C31 1.834(4)
P2 C12 1.863(4)
P2 C41 1.841(5)
P2 C51 1.844(4)
P3 C13 1.860(4)
P3 C61 1.846(4)
P3 C71 1.835(4)
P4 C14 1.848(4)
P4 C81 1.839(4)
P4 C91 1.818(5)
Si C10 1.845(5)
Si C15 1.868(6)
Si C16 1.859(5)
Si C17 1.862(5)
C1 C2 1.196(6)
C2 C3 1.434(6)
C3 C4 1.392(6)
C3 C8 1.401(6)
C4 H4 0.9500
C4 C5 1.389(6)
C5 H5 0.9500
C5 C6 1.401(7)
C6 C7 1.385(7)
C6 C9 1.444(7)
C7 H7 0.9500
C7 C8 1.387(7)
C8 H8 0.9500
C9 C10 1.186(7)
C11 H11A 0.9900
C11 H11B 0.9900
C11 C12 1.526(6)
C12 H12A 0.9900
C12 H12B 0.9900
C13 H13A 0.9900
C13 H13B 0.9900
C13 C14 1.536(6)
C14 H14A 0.9900
C14 H14B 0.9900
C15 H15A 0.9800
C15 H15B 0.9800
C15 H15C 0.9800
C16 H16A 0.9800
C16 H16B 0.9800
C16 H16C 0.9800
C17 H17A 0.9800
C17 H17B 0.9800
C17 H17C 0.9800
C21 C22 1.405(6)
C21 C26 1.400(6)
C22 H22 0.9500
C22 C23 1.375(6)
C23 H23 0.9500
C23 C24 1.397(7)
C24 H24 0.9500
C24 C25 1.362(7)
C25 H25 0.9500
C25 C26 1.384(6)
C26 H26 0.9500
C31 C32 1.391(6)
C31 C36 1.388(6)
C32 H32 0.9500
C32 C33 1.392(7)
C33 H33 0.9500
C33 C34 1.381(7)
C34 H34 0.9500
C34 C35 1.381(7)
C35 H35 0.9500
C35 C36 1.400(6)
C36 H36 0.9500
C41 C42 1.399(6)
C41 C46 1.397(6)
C42 H42 0.9500
C42 C43 1.382(7)
C43 H43 0.9500
C43 C44 1.375(7)
C44 H44 0.9500
C44 C45 1.372(7)
C45 H45 0.9500
C45 C46 1.380(6)
C46 H46 0.9500
C51 C52 1.385(6)
C51 C56 1.391(6)
C52 H52 0.9500
C52 C53 1.383(6)
C53 H53 0.9500
C53 C54 1.400(7)
C54 H54 0.9500
C54 C55 1.373(7)
C55 H55 0.9500
C55 C56 1.385(6)
C56 H56 0.9500
C61 C62 1.405(6)
C61 C66 1.388(6)
C62 H62 0.9500
C62 C63 1.399(6)
C63 H63 0.9500
C63 C64 1.380(7)
C64 H64 0.9500
C64 C65 1.379(7)
C65 H65 0.9500
C65 C66 1.392(6)
C66 H66 0.9500
C71 C72 1.402(6)
C71 C76 1.392(6)
C72 H72 0.9500
C72 C73 1.376(6)
C73 H73 0.9500
C73 C74 1.376(7)
C74 H74 0.9500
C74 C75 1.384(7)
C75 H75 0.9500
C75 C76 1.389(6)
C76 H76 0.9500
C81 C82 1.383(6)
C81 C86 1.385(6)
C82 H82 0.9500
C82 C83 1.388(6)
C83 H83 0.9500
C83 C84 1.370(7)
C84 H84 0.9500
C84 C85 1.386(7)
C85 H85 0.9500
C85 C86 1.396(6)
C86 H86 0.9500
C91 C92 1.383(6)
C91 C96 1.401(6)
C92 H92 0.9500
C92 C93 1.392(7)
C93 H93 0.9500
C93 C94 1.375(7)
C94 H94 0.9500
C94 C95 1.392(7)
C95 H95 0.9500
C95 C96 1.368(6)
C96 H96 0.9500
Cl0A C2SA 1.716(9)
Cl4 C2SA 1.769(9)
Cl1A C2SA 1.722(8)
Cl5 C2SA 1.777(11)
C2SA H2SA 0.9900
C2SA H2SB 0.9900
Cl2 C1S 1.769(5)
Cl3 C1S 1.755(5)
C1S H1SA 0.9900
C1S H1SB 0.9900
